data_1557393
loop_
_publ_author_name
'Iwata, T.'
'Kaga, M.'
'Nakano, H.'
'Fukuda, K.'

_publ_section_title
;
 First discovery and structural characterization of a new compound in
 Al-Si-O-C system
;
_journal_name_full 'Journal of Solid State Chemistry'
_journal_page_first 2252
_journal_page_last 2260
_journal_paper_doi 10.1016/j.jssc.2009.06.014
_journal_volume 182
_journal_year 2009
_chemical_formula_sum 'C11 Al16.8 O3 Si1.2'
_chemical_name_common '[Al16.8Si1.2][O3C11]'
_space_group_IT_number 12
_space_group_name_Hall '-C 2y'
_space_group_name_H-M_alt 'C 1 2/m 1'
_cell_angle_alpha 90
_cell_angle_beta 90.036(1)
_cell_angle_gamma 90
_cell_formula_units_Z 1
_cell_length_a 5.7404(1)
_cell_length_b 3.31435(5)
_cell_length_c 19.2410(2)
_cell_volume 366.073(9)
_diffrn_ambient_pressure 100
_diffrn_ambient_temperature 298
_cod_data_source_file Al16.8Si1.2O3C11.cif
_cod_data_source_block AlSiOC
_cod_original_sg_symbol_H-M 'C 2/m'
_cod_original_formula_sum 'Al16.8 Si1.2 O3.0 C11.0'
_cod_database_code 1557393

loop_
_space_group_symop_id
_space_group_symop_operation_xyz
1 x,y,z
2 -x,-y,-z
3 -x,y,-z
4 x,-y,z
5 x+1/2,y+1/2,z
6 -x+1/2,-y+1/2,-z
7 -x+1/2,y+1/2,-z
8 x+1/2,-y+1/2,z

loop_
_atom_site_label
_atom_site_occupancy
_atom_site_fract_x
_atom_site_fract_y
_atom_site_fract_z
_atom_site_adp_type
_atom_site_B_iso_or_equiv
_atom_site_type_symbol
AlSi1 0.5000 0.1530(10) 0.000000 0.51930(10) Biso 0.13(7) Al
AlSi2A 0.5000 0.157(2) 0.000000 0.2768(2) Biso 0.25(6) Al
AlSi2B 0.5000 0.172(2) 0.000000 0.25910(10) Biso 0.25(6) Al
AlSi3 1.0 0.1680(10) 0.000000 0.05120(10) Biso 0.86(4) Al
AlSi4 1.0 0.5018(8) 0.000000 0.17189(6) Biso 0.80(3) Al
AlSi5A 0.5000 0.502(2) 0.000000 0.3784(2) Biso 0.46(4) Al
AlSi5B 0.5000 0.504(3) 0.000000 0.3897(2) Biso 0.46(4) Al
C1 1.0 0.000000 0.500000 0.000000 Biso 0.72(7) C
C2 1.0 0.188(2) 0.000000 0.1506(2) Biso 0.72(7) C
COC1 0.486(14) 0.1270(10) 0.000000 0.42150(10) Biso 0.72(7) C
OOC1 0.514(14) 0.1270(10) 0.000000 0.42150(10) Biso 0.72(7) O
COC2 0.753(9) 0.5250(10) 0.000000 0.28420(10) Biso 0.72(7) C
OOC2 0.247(9) 0.5250(10) 0.000000 0.28420(10) Biso 0.72(7) O
